data_9004306
loop_
_publ_author_name
'Hawthorne, F. C.'
'Oberti, R.'
'Ungaretti, L.'
'Caucia, F.'
'Callegari, A.'

_publ_section_title
;
 Crystal-structure refinement of hydrogen-rich staurolite
 Sample: S(43)
;
_journal_name_full 'The Canadian Mineralogist'
_journal_page_first 491
_journal_page_last 495
_journal_volume 32
_journal_year 1994
_chemical_formula_sum 'Al4.51 Fe0.77 H Li0.13 Mg0.01 O12 Si1.92'
_chemical_name_mineral Staurolite
_space_group_IT_number 12
_symmetry_space_group_name_Hall '-C 2y'
_symmetry_space_group_name_H-M 'C 1 2/m 1'
_cell_angle_alpha 90
_cell_angle_beta 90.04
_cell_angle_gamma 90
_cell_length_a 7.863
_cell_length_b 16.596
_cell_formula_units_Z 4
_cell_length_c 5.650
_cell_volume 737.293
_database_code_amcsd 0005379
_exptl_crystal_density_diffrn 3.718
_cod_original_formula_sum 'Si1.92 Al4.51 Fe.77 Mg.01 Li.13 O12 H'
_cod_database_code 9004306

loop_
_space_group_symop_operation_xyz
x,y,z
1/2+x,1/2+y,z
x,-y,z
1/2+x,1/2-y,z
-x,y,-z
1/2-x,1/2+y,-z
-x,-y,-z
1/2-x,1/2-y,-z

loop_
_atom_site_label
_atom_site_fract_x
_atom_site_fract_y
_atom_site_fract_z
_atom_site_occupancy
_atom_site_U_iso_or_equiv
_atom_site_type_symbol
_atom_site_attached_hydrogens
SiT1 0.13413 0.16612 0.24965 0.96000 0.00393 Si 0
AlT1 0.13413 0.16612 0.24965 0.04000 0.00393 Al 0
FeT2 0.39394 0.00000 0.24922 0.64000 0.01532 Fe 0
MgT2 0.39394 0.00000 0.24922 0.01000 0.01532 Mg 0
LiT2 0.39394 0.00000 0.24922 0.13000 0.01532 Li 0
AlT2 0.39394 0.00000 0.24922 0.03000 0.01532 Al 0
AlM1a 0.50000 0.17460 0.00000 0.98000 0.00481 Al 0
FeM1a 0.50000 0.17460 0.00000 0.02000 0.00481 Fe 0
AlM1b 0.50000 0.17452 0.50000 0.98000 0.00481 Al 0
FeM1b 0.50000 0.17452 0.50000 0.02000 0.00481 Fe 0
AlM2 0.26335 0.41038 0.25024 0.98000 0.00608 Al 0
FeM2 0.26335 0.41038 0.25024 0.02000 0.00608 Fe 0
AlM3a 0.00000 0.00000 0.00000 0.48000 0.00545 Al 0
AlM3b 0.00000 0.00000 0.50000 0.48000 0.00545 Al 0
FeM4a 0.50000 0.00000 0.00000 0.05000 0.00963 Fe 0
FeM4b 0.50000 0.00000 0.50000 0.05000 0.01051 Fe 0
O1a 0.23371 0.00000 0.96473 0.50000 0.00836 O 0
O-H1a 0.23371 0.00000 0.96473 0.50000 0.00836 O 1
O1b 0.23452 0.00000 0.53382 0.50000 0.00823 O 0
O-H1b 0.23452 0.00000 0.53382 0.50000 0.00823 O 1
O2a 0.25522 0.16147 0.01526 1.00000 0.00557 O 0
O2b 0.25495 0.16142 0.48432 1.00000 0.00545 O 0
O3 0.00194 0.08881 0.24865 1.00000 0.00785 O 0
O4 0.02107 0.24935 0.24987 1.00000 0.00532 O 0
O5 0.52740 0.10026 0.24975 1.00000 0.00494 O 0

loop_
_cod_changelog_entry_id
_cod_changelog_entry_author
_cod_changelog_entry_date
_cod_changelog_entry_text
1
;cod-tools version 3.8.0
Id: cif_guess_AMCSD_atom_types 9581 2023-05-17 12:35:41Z saulius
;
2023-05-18T08:40:53+03:00
;Derived atom types and hydrogen counts
from atom names that follow the AMCSD naming convention
(Wat == water, O-H == hydroxyl).
;

loop_
_cod_related_entry_id
_cod_related_entry_database
_cod_related_entry_code
1 AMCSD 0005379
